data_1515662
loop_
_publ_author_name
'Li, Hui'
'Zhang, Fu-Min'
'Tu, Yong-Qiang'
'Zhang, Qing-Wei'
'Chen, Zhi-Min'
'Chen, Zhi-Hua'
'Li, Jian'

_publ_section_title
;
 Enantioselective bromination/semipinacol rearrangement for the synthesis
 of \b-bromoketones containing an all-\a-carbon quaternary center
;
_journal_issue 9
_journal_name_full 'Chemical Science'
_journal_page_first 1839
_journal_paper_doi 10.1039/c1sc00295c
_journal_volume 2
_journal_year 2011
_chemical_absolute_configuration none
_chemical_formula_sum 'C16 H15 Br O'
_chemical_formula_weight 303.19
_chemical_name_systematic
;
?
;
_space_group_IT_number 4
_symmetry_cell_setting monoclinic
_symmetry_space_group_name_Hall 'P 2yb'
_symmetry_space_group_name_H-M 'P 1 21 1'
_atom_sites_solution_hydrogens geom
_atom_sites_solution_primary direct
_atom_sites_solution_secondary difmap
_audit_creation_method SHELXL-97
_cell_angle_alpha 90.00
_cell_angle_beta 98.728(4)
_cell_angle_gamma 90.00
_cell_formula_units_Z 4
_cell_length_a 12.363(5)
_cell_length_b 6.388(3)
_cell_length_c 17.867(8)
_cell_measurement_reflns_used 2223
_cell_measurement_temperature 296(2)
_cell_measurement_theta_max 19.12
_cell_measurement_theta_min 2.31
_cell_volume 1394.7(11)
_computing_cell_refinement 'Bruker SAINT'
_computing_data_collection 'Bruker APEX2'
_computing_data_reduction 'Bruker SAINT'
_computing_molecular_graphics 'Bruker SHELXTL'
_computing_publication_material 'Bruker SHELXTL'
_computing_structure_refinement 'SHELXL-97 (Sheldrick, 2008)'
_computing_structure_solution 'SHELXS-97 (Sheldrick, 2008)'
_diffrn_ambient_temperature 296(2)
_diffrn_measured_fraction_theta_full 0.997
_diffrn_measured_fraction_theta_max 0.997
_diffrn_measurement_device_type 'Bruker APEX-II CCD'
_diffrn_measurement_method '\f and \w scans'
_diffrn_radiation_monochromator graphite
_diffrn_radiation_source 'fine-focus sealed tube'
_diffrn_radiation_type MoK\a
_diffrn_radiation_wavelength 0.71073
_diffrn_reflns_av_R_equivalents 0.0475
_diffrn_reflns_av_sigmaI/netI 0.1028
_diffrn_reflns_limit_h_max 14
_diffrn_reflns_limit_h_min -14
_diffrn_reflns_limit_k_max 7
_diffrn_reflns_limit_k_min -7
_diffrn_reflns_limit_l_max 21
_diffrn_reflns_limit_l_min -19
_diffrn_reflns_number 9910
_diffrn_reflns_theta_full 25.20
_diffrn_reflns_theta_max 25.20
_diffrn_reflns_theta_min 2.31
_exptl_absorpt_coefficient_mu 2.933
_exptl_absorpt_correction_T_max 0.6674
_exptl_absorpt_correction_T_min 0.4020
_exptl_absorpt_correction_type multi-scan
_exptl_absorpt_process_details SADABS
_exptl_crystal_colour colorless
_exptl_crystal_density_diffrn 1.444
_exptl_crystal_density_method 'not measured'
_exptl_crystal_description stick
_exptl_crystal_F_000 616
_exptl_crystal_size_max 0.38
_exptl_crystal_size_mid 0.18
_exptl_crystal_size_min 0.15
_refine_diff_density_max 0.492
_refine_diff_density_min -0.361
_refine_diff_density_rms 0.056
_refine_ls_abs_structure_details 'Flack H D (1983), Acta Cryst. A39, 876-881'
_refine_ls_abs_structure_Flack 0.018(11)
_refine_ls_extinction_method none
_refine_ls_goodness_of_fit_ref 0.935
_refine_ls_hydrogen_treatment constr
_refine_ls_matrix_type full
_refine_ls_number_parameters 327
_refine_ls_number_reflns 4988
_refine_ls_number_restraints 1
_refine_ls_restrained_S_all 0.935
_refine_ls_R_factor_all 0.0925
_refine_ls_R_factor_gt 0.0473
_refine_ls_shift/su_max 0.001
_refine_ls_shift/su_mean 0.000
_refine_ls_structure_factor_coef Fsqd
_refine_ls_weighting_details 'calc w=1/[\s^2^(Fo^2^)+(0.0000P)^2^+0.0000P] where P=(Fo^2^+2Fc^2^)/3'
_refine_ls_weighting_scheme calc
_refine_ls_wR_factor_gt 0.0779
_refine_ls_wR_factor_ref 0.0901
_reflns_number_gt 3222
_reflns_number_total 4988
_reflns_threshold_expression >2sigma(I)
_cod_data_source_file c1sc00295c.txt
_cod_data_source_block p21
_cod_depositor_comments
;
The following automatic conversions were performed:

'_symmetry_cell_setting' value 'Monoclinic' changed to 'monoclinic'
according to
/usr/data/users/saulius/automatic-downloads/retrospective/RSC/lib/dictionaries/cif_core.dic
dictionary named 'cif_core.dic' version 2.4.2 from 2011-04-26.

Automatic conversion script
Id: cif_fix_values 2281 2013-09-26 08:29:07Z andrius 
;
_cod_original_sg_symbol_H-M P2(1)
_cod_database_code 1515662

loop_
_symmetry_equiv_pos_as_xyz
'x, y, z'
'-x, y+1/2, -z'

loop_
_atom_site_label
_atom_site_type_symbol
_atom_site_fract_x
_atom_site_fract_y
_atom_site_fract_z
_atom_site_U_iso_or_equiv
_atom_site_adp_type
_atom_site_occupancy
_atom_site_symmetry_multiplicity
_atom_site_calc_flag
_atom_site_refinement_flags
Br1 Br 0.96605(5) 0.66407(11) 0.78448(3) 0.0713(2) Uani 1 1 d .
Br2 Br 0.77857(5) -0.19424(9) 0.23792(3) 0.0704(2) Uani 1 1 d .
C1 C 0.4671(5) 0.9116(9) 0.8629(3) 0.0513(15) Uani 1 1 d .
H1 H 0.4717 1.0388 0.8382 0.062 Uiso 1 1 calc R
C2 C 0.3724(5) 0.8606(10) 0.8917(3) 0.0612(18) Uani 1 1 d .
H2 H 0.3153 0.9563 0.8889 0.073 Uiso 1 1 calc R
C3 C 0.3635(5) 0.6684(13) 0.9245(3) 0.0668(16) Uani 1 1 d .
H3 H 0.2983 0.6303 0.9408 0.080 Uiso 1 1 calc R
C4 C 0.4499(5) 0.5324(10) 0.9332(3) 0.0564(15) Uani 1 1 d .
H4 H 0.4447 0.4051 0.9577 0.068 Uiso 1 1 calc R
C5 C 0.5455(4) 0.5850(8) 0.9054(3) 0.0494(15) Uani 1 1 d .
H5 H 0.6036 0.4909 0.9105 0.059 Uiso 1 1 calc R
C6 C 0.5551(4) 0.7740(8) 0.8705(3) 0.0381(13) Uani 1 1 d .
C7 C 0.6550(4) 0.8463(7) 0.8390(3) 0.0442(13) Uani 1 1 d .
C8 C 0.7516(4) 0.6936(7) 0.8329(3) 0.0410(12) Uani 1 1 d .
C9 C 0.8030(3) 0.6359(8) 0.9132(3) 0.0380(12) Uani 1 1 d .
C10 C 0.8167(4) 0.7877(9) 0.9687(3) 0.0464(13) Uani 1 1 d .
H10 H 0.7930 0.9234 0.9566 0.056 Uiso 1 1 calc R
C11 C 0.8647(5) 0.7433(10) 1.0416(3) 0.0562(18) Uani 1 1 d .
H11 H 0.8752 0.8499 1.0774 0.067 Uiso 1 1 calc R
C12 C 0.8971(5) 0.5441(12) 1.0618(4) 0.0609(17) Uani 1 1 d .
H12 H 0.9261 0.5128 1.1116 0.073 Uiso 1 1 calc R
C13 C 0.8860(4) 0.3899(9) 1.0069(4) 0.0597(17) Uani 1 1 d .
H13 H 0.9105 0.2549 1.0195 0.072 Uiso 1 1 calc R
C14 C 0.8383(4) 0.4353(8) 0.9325(3) 0.0487(14) Uani 1 1 d .
H14 H 0.8303 0.3302 0.8960 0.058 Uiso 1 1 calc R
C15 C 0.8340(4) 0.8263(9) 0.7957(3) 0.0522(14) Uani 1 1 d .
H15A H 0.8547 0.9489 0.8266 0.063 Uiso 1 1 calc R
H15B H 0.7992 0.8737 0.7463 0.063 Uiso 1 1 calc R
C16 C 0.7091(4) 0.5132(8) 0.7804(3) 0.0553(15) Uani 1 1 d .
H16A H 0.7698 0.4332 0.7682 0.083 Uiso 1 1 calc R
H16B H 0.6680 0.5683 0.7348 0.083 Uiso 1 1 calc R
H16C H 0.6629 0.4248 0.8053 0.083 Uiso 1 1 calc R
C17 C 0.8957(5) -0.0524(10) 0.5289(4) 0.0621(16) Uani 1 1 d .
H17 H 0.9138 -0.1854 0.5137 0.075 Uiso 1 1 calc R
C18 C 0.9504(5) 0.0326(13) 0.5959(4) 0.079(2) Uani 1 1 d .
H18 H 1.0043 -0.0452 0.6256 0.095 Uiso 1 1 calc R
C19 C 0.9260(6) 0.2279(12) 0.6184(4) 0.080(2) Uani 1 1 d .
H19 H 0.9633 0.2835 0.6631 0.096 Uiso 1 1 calc R
C20 C 0.8465(5) 0.3423(11) 0.5753(4) 0.0707(19) Uani 1 1 d .
H20 H 0.8290 0.4754 0.5909 0.085 Uiso 1 1 calc R
C21 C 0.7918(4) 0.2598(8) 0.5083(3) 0.0529(16) Uani 1 1 d .
H21 H 0.7391 0.3401 0.4785 0.063 Uiso 1 1 calc R
C22 C 0.8143(4) 0.0611(8) 0.4851(3) 0.0427(14) Uani 1 1 d .
C23 C 0.7537(4) -0.0442(8) 0.4171(3) 0.0435(14) Uani 1 1 d .
C24 C 0.6983(4) 0.0841(7) 0.3484(3) 0.0354(12) Uani 1 1 d .
C25 C 0.5914(4) 0.1799(9) 0.3692(3) 0.0413(12) Uani 1 1 d .
C26 C 0.5267(5) 0.0654(10) 0.4111(3) 0.0597(17) Uani 1 1 d .
H26 H 0.5484 -0.0673 0.4288 0.072 Uiso 1 1 calc R
C27 C 0.4277(5) 0.1520(18) 0.4265(4) 0.087(2) Uani 1 1 d .
H27 H 0.3836 0.0766 0.4546 0.104 Uiso 1 1 calc R
C28 C 0.3968(6) 0.3443(16) 0.4004(5) 0.087(3) Uani 1 1 d .
H28 H 0.3316 0.4009 0.4112 0.105 Uiso 1 1 calc R
C29 C 0.4602(6) 0.4578(12) 0.3582(4) 0.078(2) Uani 1 1 d .
H29 H 0.4377 0.5894 0.3398 0.094 Uiso 1 1 calc R
C30 C 0.5571(5) 0.3746(9) 0.3437(3) 0.0540(16) Uani 1 1 d .
H30 H 0.6006 0.4522 0.3158 0.065 Uiso 1 1 calc R
C31 C 0.6592(4) -0.0615(8) 0.2825(3) 0.0528(15) Uani 1 1 d .
H31A H 0.6135 0.0174 0.2434 0.063 Uiso 1 1 calc R
H31B H 0.6142 -0.1704 0.2999 0.063 Uiso 1 1 calc R
C32 C 0.7773(4) 0.2476(7) 0.3267(3) 0.0482(15) Uani 1 1 d .
H32A H 0.8462 0.1826 0.3227 0.072 Uiso 1 1 calc R
H32B H 0.7879 0.3549 0.3647 0.072 Uiso 1 1 calc R
H32C H 0.7477 0.3086 0.2788 0.072 Uiso 1 1 calc R
O1 O 0.6608(3) 1.0248(6) 0.8190(2) 0.0733(12) Uani 1 1 d .
O2 O 0.7469(3) -0.2352(6) 0.4158(2) 0.0695(12) Uani 1 1 d .

loop_
_atom_site_aniso_label
_atom_site_aniso_U_11
_atom_site_aniso_U_22
_atom_site_aniso_U_33
_atom_site_aniso_U_23
_atom_site_aniso_U_13
_atom_site_aniso_U_12
Br1 0.0681(4) 0.0833(5) 0.0691(4) -0.0126(4) 0.0319(3) -0.0013(4)
Br2 0.0862(5) 0.0641(4) 0.0651(4) -0.0174(4) 0.0253(3) 0.0048(4)
C1 0.057(4) 0.044(3) 0.051(4) 0.010(3) 0.004(3) 0.008(3)
C2 0.046(4) 0.077(5) 0.062(4) 0.000(4) 0.012(3) 0.020(3)
C3 0.053(4) 0.088(5) 0.062(4) 0.010(4) 0.017(3) -0.012(4)
C4 0.057(4) 0.061(4) 0.051(4) 0.017(3) 0.008(3) -0.005(3)
C5 0.039(3) 0.055(4) 0.053(4) 0.010(3) 0.004(3) -0.003(3)
C6 0.041(3) 0.031(3) 0.040(3) 0.003(3) -0.001(2) 0.002(3)
C7 0.063(4) 0.025(3) 0.044(3) 0.008(2) 0.004(3) -0.005(3)
C8 0.052(3) 0.030(3) 0.042(3) 0.002(3) 0.011(2) 0.001(3)
C9 0.035(3) 0.033(3) 0.047(3) 0.003(3) 0.011(2) 0.000(3)
C10 0.046(3) 0.045(3) 0.049(4) -0.001(3) 0.007(3) 0.009(3)
C11 0.054(4) 0.070(5) 0.044(4) -0.008(3) 0.005(3) -0.006(3)
C12 0.048(4) 0.089(5) 0.047(4) 0.014(4) 0.011(3) 0.004(4)
C13 0.044(4) 0.061(4) 0.074(5) 0.024(4) 0.012(3) 0.014(3)
C14 0.049(4) 0.049(3) 0.051(4) -0.004(3) 0.016(3) 0.007(3)
C15 0.063(4) 0.045(3) 0.049(3) -0.001(3) 0.009(3) -0.002(3)
C16 0.068(4) 0.045(3) 0.052(4) 0.001(3) 0.006(3) -0.006(3)
C17 0.061(4) 0.067(4) 0.060(4) 0.001(4) 0.012(3) 0.014(3)
C18 0.065(5) 0.110(6) 0.058(5) 0.012(4) -0.008(4) 0.027(4)
C19 0.069(5) 0.102(7) 0.063(5) -0.019(4) -0.009(4) 0.006(4)
C20 0.070(5) 0.070(5) 0.068(5) -0.022(4) -0.002(4) 0.010(4)
C21 0.052(4) 0.054(4) 0.049(4) -0.010(3) -0.005(3) 0.012(3)
C22 0.040(3) 0.047(3) 0.041(3) 0.005(3) 0.010(3) 0.005(3)
C23 0.048(4) 0.035(3) 0.048(4) -0.002(3) 0.011(3) 0.000(3)
C24 0.034(3) 0.035(3) 0.038(3) -0.002(2) 0.010(2) -0.004(2)
C25 0.040(3) 0.046(3) 0.036(3) -0.007(3) 0.001(2) -0.010(3)
C26 0.058(4) 0.075(4) 0.046(4) 0.011(3) 0.008(3) -0.011(3)
C27 0.053(5) 0.153(8) 0.057(5) -0.016(6) 0.019(3) -0.028(6)
C28 0.054(5) 0.138(9) 0.070(5) -0.043(5) 0.006(4) 0.016(5)
C29 0.077(5) 0.078(5) 0.080(5) -0.019(4) 0.011(4) 0.014(4)
C30 0.050(4) 0.053(4) 0.060(4) -0.004(3) 0.010(3) 0.003(3)
C31 0.052(4) 0.057(3) 0.050(4) -0.013(3) 0.011(3) -0.003(3)
C32 0.052(3) 0.042(3) 0.052(4) -0.003(2) 0.013(3) -0.010(2)
O1 0.066(3) 0.039(2) 0.118(4) 0.026(2) 0.025(2) 0.001(2)
O2 0.103(3) 0.042(3) 0.062(3) 0.005(2) 0.006(2) -0.004(2)

loop_
_atom_type_symbol
_atom_type_description
_atom_type_scat_dispersion_real
_atom_type_scat_dispersion_imag
_atom_type_scat_source
C C 0.0033 0.0016 'International Tables Vol C Tables 4.2.6.8 and 6.1.1.4'
H H 0.0000 0.0000 'International Tables Vol C Tables 4.2.6.8 and 6.1.1.4'
O O 0.0106 0.0060 'International Tables Vol C Tables 4.2.6.8 and 6.1.1.4'
Br Br -0.2901 2.4595 'International Tables Vol C Tables 4.2.6.8 and 6.1.1.4'

loop_
_geom_angle_atom_site_label_1
_geom_angle_atom_site_label_2
_geom_angle_atom_site_label_3
_geom_angle
C2 C1 C6 120.5(5)
C2 C1 H1 119.8
C6 C1 H1 119.8
C3 C2 C1 119.7(5)
C3 C2 H2 120.1
C1 C2 H2 120.1
C4 C3 C2 120.3(6)
C4 C3 H3 119.8
C2 C3 H3 119.8
C3 C4 C5 119.8(6)
C3 C4 H4 120.1
C5 C4 H4 120.1
C6 C5 C4 120.7(5)
C6 C5 H5 119.6
C4 C5 H5 119.6
C5 C6 C1 118.8(5)
C5 C6 C7 124.9(5)
C1 C6 C7 116.4(5)
O1 C7 C6 119.5(5)
O1 C7 C8 119.5(5)
C6 C7 C8 121.0(4)
C9 C8 C16 116.8(4)
C9 C8 C15 109.2(4)
C16 C8 C15 109.7(4)
C9 C8 C7 107.5(4)
C16 C8 C7 108.6(4)
C15 C8 C7 104.4(4)
C10 C9 C14 118.3(5)
C10 C9 C8 119.7(4)
C14 C9 C8 122.0(5)
C11 C10 C9 121.6(5)
C11 C10 H10 119.2
C9 C10 H10 119.2
C12 C11 C10 120.6(6)
C12 C11 H11 119.7
C10 C11 H11 119.7
C11 C12 C13 118.9(6)
C11 C12 H12 120.6
C13 C12 H12 120.6
C12 C13 C14 120.5(5)
C12 C13 H13 119.7
C14 C13 H13 119.7
C9 C14 C13 120.0(5)
C9 C14 H14 120.0
C13 C14 H14 120.0
C8 C15 Br1 111.4(4)
C8 C15 H15A 109.4
Br1 C15 H15A 109.4
C8 C15 H15B 109.4
Br1 C15 H15B 109.4
H15A C15 H15B 108.0
C8 C16 H16A 109.5
C8 C16 H16B 109.5
H16A C16 H16B 109.5
C8 C16 H16C 109.5
H16A C16 H16C 109.5
H16B C16 H16C 109.5
C22 C17 C18 119.9(6)
C22 C17 H17 120.0
C18 C17 H17 120.0
C19 C18 C17 120.8(6)
C19 C18 H18 119.6
C17 C18 H18 119.6
C18 C19 C20 119.9(6)
C18 C19 H19 120.1
C20 C19 H19 120.1
C19 C20 C21 119.9(6)
C19 C20 H20 120.1
C21 C20 H20 120.1
C22 C21 C20 121.1(6)
C22 C21 H21 119.5
C20 C21 H21 119.5
C21 C22 C17 118.4(5)
C21 C22 C23 124.3(5)
C17 C22 C23 117.3(5)
O2 C23 C22 119.4(5)
O2 C23 C24 119.5(5)
C22 C23 C24 121.0(4)
C32 C24 C31 111.3(4)
C32 C24 C23 110.0(4)
C31 C24 C23 109.9(4)
C32 C24 C25 113.2(4)
C31 C24 C25 104.1(4)
C23 C24 C25 108.1(4)
C30 C25 C26 119.0(5)
C30 C25 C24 120.7(5)
C26 C25 C24 120.2(5)
C25 C26 C27 119.2(7)
C25 C26 H26 120.4
C27 C26 H26 120.4
C28 C27 C26 120.0(7)
C28 C27 H27 120.0
C26 C27 H27 120.0
C27 C28 C29 121.0(7)
C27 C28 H28 119.5
C29 C28 H28 119.5
C30 C29 C28 119.1(7)
C30 C29 H29 120.4
C28 C29 H29 120.4
C25 C30 C29 121.6(6)
C25 C30 H30 119.2
C29 C30 H30 119.2
C24 C31 Br2 114.0(3)
C24 C31 H31A 108.8
Br2 C31 H31A 108.8
C24 C31 H31B 108.8
Br2 C31 H31B 108.8
H31A C31 H31B 107.7
C24 C32 H32A 109.5
C24 C32 H32B 109.5
H32A C32 H32B 109.5
C24 C32 H32C 109.5
H32A C32 H32C 109.5
H32B C32 H32C 109.5

loop_
_geom_bond_atom_site_label_1
_geom_bond_atom_site_label_2
_geom_bond_distance
Br1 C15 1.969(5)
Br2 C31 1.972(5)
C1 C2 1.388(8)
C1 C6 1.389(7)
C1 H1 0.9300
C2 C3 1.371(9)
C2 H2 0.9300
C3 C4 1.367(8)
C3 H3 0.9300
C4 C5 1.392(7)
C4 H4 0.9300
C5 C6 1.372(7)
C5 H5 0.9300
C6 C7 1.506(7)
C7 O1 1.200(5)
C7 C8 1.558(6)
C8 C9 1.523(6)
C8 C16 1.527(7)
C8 C15 1.551(7)
C9 C10 1.379(7)
C9 C14 1.380(7)
C10 C11 1.377(7)
C10 H10 0.9300
C11 C12 1.366(8)
C11 H11 0.9300
C12 C13 1.382(8)
C12 H12 0.9300
C13 C14 1.402(7)
C13 H13 0.9300
C14 H14 0.9300
C15 H15A 0.9700
C15 H15B 0.9700
C16 H16A 0.9600
C16 H16B 0.9600
C16 H16C 0.9600
C17 C22 1.383(7)
C17 C18 1.393(8)
C17 H17 0.9300
C18 C19 1.359(9)
C18 H18 0.9300
C19 C20 1.365(8)
C19 H19 0.9300
C20 C21 1.387(7)
C20 H20 0.9300
C21 C22 1.377(6)
C21 H21 0.9300
C22 C23 1.488(7)
C23 O2 1.223(6)
C23 C24 1.546(7)
C24 C32 1.520(6)
C24 C31 1.520(6)
C24 C25 1.552(6)
C25 C30 1.369(7)
C25 C26 1.384(7)
C26 C27 1.408(9)
C26 H26 0.9300
C27 C28 1.348(11)
C27 H27 0.9300
C28 C29 1.374(10)
C28 H28 0.9300
C29 C30 1.370(8)
C29 H29 0.9300
C30 H30 0.9300
C31 H31A 0.9700
C31 H31B 0.9700
C32 H32A 0.9600
C32 H32B 0.9600
C32 H32C 0.9600

loop_
_geom_torsion_atom_site_label_1
_geom_torsion_atom_site_label_2
_geom_torsion_atom_site_label_3
_geom_torsion_atom_site_label_4
_geom_torsion
C6 C1 C2 C3 -3.5(8)
C1 C2 C3 C4 4.3(9)
C2 C3 C4 C5 -3.2(9)
C3 C4 C5 C6 1.4(8)
C4 C5 C6 C1 -0.6(7)
C4 C5 C6 C7 179.6(5)
C2 C1 C6 C5 1.6(8)
C2 C1 C6 C7 -178.5(5)
C5 C6 C7 O1 -169.9(5)
C1 C6 C7 O1 10.3(7)
C5 C6 C7 C8 9.4(7)
C1 C6 C7 C8 -170.5(4)
O1 C7 C8 C9 113.3(5)
C6 C7 C8 C9 -66.0(5)
O1 C7 C8 C16 -119.5(5)
C6 C7 C8 C16 61.2(6)
O1 C7 C8 C15 -2.6(6)
C6 C7 C8 C15 178.1(4)
C16 C8 C9 C10 -163.1(4)
C15 C8 C9 C10 71.8(5)
C7 C8 C9 C10 -40.8(5)
C16 C8 C9 C14 17.9(6)
C15 C8 C9 C14 -107.2(5)
C7 C8 C9 C14 140.2(5)
C14 C9 C10 C11 0.3(7)
C8 C9 C10 C11 -178.7(4)
C9 C10 C11 C12 -2.2(8)
C10 C11 C12 C13 3.3(9)
C11 C12 C13 C14 -2.6(8)
C10 C9 C14 C13 0.4(7)
C8 C9 C14 C13 179.4(4)
C12 C13 C14 C9 0.8(8)
C9 C8 C15 Br1 64.0(4)
C16 C8 C15 Br1 -65.1(5)
C7 C8 C15 Br1 178.7(3)
C22 C17 C18 C19 -0.9(10)
C17 C18 C19 C20 0.4(11)
C18 C19 C20 C21 -0.8(11)
C19 C20 C21 C22 1.7(9)
C20 C21 C22 C17 -2.2(8)
C20 C21 C22 C23 175.2(5)
C18 C17 C22 C21 1.8(8)
C18 C17 C22 C23 -175.8(5)
C21 C22 C23 O2 -151.5(6)
C17 C22 C23 O2 26.0(8)
C21 C22 C23 C24 27.9(7)
C17 C22 C23 C24 -154.6(5)
O2 C23 C24 C32 -132.9(5)
C22 C23 C24 C32 47.6(6)
O2 C23 C24 C31 -10.0(6)
C22 C23 C24 C31 170.6(4)
O2 C23 C24 C25 103.0(5)
C22 C23 C24 C25 -76.4(5)
C32 C24 C25 C30 22.3(6)
C31 C24 C25 C30 -98.8(5)
C23 C24 C25 C30 144.4(5)
C32 C24 C25 C26 -160.6(5)
C31 C24 C25 C26 78.3(5)
C23 C24 C25 C26 -38.5(6)
C30 C25 C26 C27 -0.1(8)
C24 C25 C26 C27 -177.3(5)
C25 C26 C27 C28 0.1(10)
C26 C27 C28 C29 0.5(11)
C27 C28 C29 C30 -1.0(10)
C26 C25 C30 C29 -0.4(8)
C24 C25 C30 C29 176.8(5)
C28 C29 C30 C25 1.0(9)
C32 C24 C31 Br2 53.6(5)
C23 C24 C31 Br2 -68.6(4)
C25 C24 C31 Br2 175.9(3)
